data_7117955
loop_
_publ_author_name
'Geetha Bolla'
'Ashwini Nangia'

_publ_section_title
;
 Multicomponent ternary cocrystals of the sulfonamide group with
 pyridine-amides and lactams
;
_journal_name_full Chem.Commun.
_journal_page_first 15578
_journal_paper_doi 10.1039/C5cc06475A
_journal_volume 51
_journal_year 2015
_chemical_compound_source synthetic
_chemical_formula_moiety C7H7NO4S,C6H6N2O
_chemical_formula_sum 'C13 H13 N3 O5 S'
_chemical_formula_weight 323.32
_chemical_melting_point 448
_chemical_name_common 'Sulfonamide benzoic acid; isonicotinamide'
_chemical_name_systematic 'Sulfonamide benzoic acid; isonicotina'
_space_group_IT_number 15
_symmetry_cell_setting monoclinic
_symmetry_space_group_name_Hall '-C 2yc'
_symmetry_space_group_name_H-M 'C 1 2/c 1'
_atom_sites_solution_hydrogens geom
_atom_sites_solution_primary direct
_atom_sites_solution_secondary difmap
_audit_creation_method SHELXL-97
_audit_update_record
;
2015-07-22 deposited with the CCDC.
2015-08-27 downloaded from the CCDC.
;
_cell_angle_alpha 90.00
_cell_angle_beta 124.550(2)
_cell_angle_gamma 90.00
_cell_formula_units_Z 8
_cell_length_a 31.237(4)
_cell_length_b 5.1056(6)
_cell_length_c 20.362(2)
_cell_measurement_reflns_used 2840
_cell_measurement_temperature 298(2)
_cell_measurement_theta_max 27.29
_cell_measurement_theta_min 2.43
_cell_volume 2674.7(5)
_computing_structure_refinement 'SHELXL-97 (Sheldrick, 1997)'
_computing_structure_solution 'SHELXS-97 (Sheldrick, 1990)'
_diffrn_ambient_temperature 298(2)
_diffrn_measured_fraction_theta_full 0.999
_diffrn_measured_fraction_theta_max 0.999
_diffrn_measurement_device_type 'CCD area detector'
_diffrn_measurement_method 'phi and omega scans'
_diffrn_radiation_monochromator graphite
_diffrn_radiation_source 'fine-focus sealed tube'
_diffrn_radiation_type MoK\a
_diffrn_radiation_wavelength 0.71073
_diffrn_reflns_av_R_equivalents 0.0411
_diffrn_reflns_av_sigmaI/netI 0.0371
_diffrn_reflns_limit_h_max 38
_diffrn_reflns_limit_h_min -38
_diffrn_reflns_limit_k_max 6
_diffrn_reflns_limit_k_min -6
_diffrn_reflns_limit_l_max 25
_diffrn_reflns_limit_l_min -25
_diffrn_reflns_number 13340
_diffrn_reflns_theta_full 26.39
_diffrn_reflns_theta_max 26.39
_diffrn_reflns_theta_min 1.58
_exptl_absorpt_coefficient_mu 0.272
_exptl_absorpt_correction_type none
_exptl_crystal_colour COLORLES
_exptl_crystal_density_diffrn 1.606
_exptl_crystal_density_method 'not measured'
_exptl_crystal_description PLATE
_exptl_crystal_F_000 1344
_exptl_crystal_recrystallization_method 'Re-crystallisation from solvent: EtOAc, THF'
_exptl_crystal_size_max 0.22
_exptl_crystal_size_mid 0.20
_exptl_crystal_size_min 0.18
_refine_diff_density_max 0.412
_refine_diff_density_min -0.246
_refine_diff_density_rms 0.067
_refine_ls_extinction_method none
_refine_ls_goodness_of_fit_ref 1.056
_refine_ls_hydrogen_treatment mixed
_refine_ls_matrix_type full
_refine_ls_number_parameters 219
_refine_ls_number_reflns 2742
_refine_ls_number_restraints 0
_refine_ls_restrained_S_all 1.056
_refine_ls_R_factor_all 0.0569
_refine_ls_R_factor_gt 0.0438
_refine_ls_shift/su_max 0.000
_refine_ls_shift/su_mean 0.000
_refine_ls_structure_factor_coef Fsqd
_refine_ls_weighting_details 'calc w=1/[\s^2^(Fo^2^)+(0.0755P)^2^+0.0763P] where P=(Fo^2^+2Fc^2^)/3'
_refine_ls_weighting_scheme calc
_refine_ls_wR_factor_gt 0.1136
_refine_ls_wR_factor_ref 0.1198
_reflns_number_gt 2209
_reflns_number_total 2742
_reflns_threshold_expression >2sigma(I)
_cod_data_source_file c5cc06475a2.cif
_cod_data_source_block SMBAINA11
_cod_original_cell_volume 2674.6(6)
_cod_original_sg_symbol_H-M 'C2/c '
_cod_database_code 7117955

loop_
_symmetry_equiv_pos_as_xyz
'x, y, z'
'-x, y, -z+1/2'
'x+1/2, y+1/2, z'
'-x+1/2, y+1/2, -z+1/2'
'-x, -y, -z'
'x, -y, z-1/2'
'-x+1/2, -y+1/2, -z'
'x+1/2, -y+1/2, z-1/2'

loop_
_atom_site_label
_atom_site_type_symbol
_atom_site_fract_x
_atom_site_fract_y
_atom_site_fract_z
_atom_site_U_iso_or_equiv
_atom_site_adp_type
_atom_site_occupancy
_atom_site_symmetry_multiplicity
_atom_site_calc_flag
_atom_site_refinement_flags
_atom_site_disorder_assembly
_atom_site_disorder_group
S1 S 0.231297(19) 0.71776(10) 0.13534(3) 0.02831(18) Uani 1 1 d . . .
O4 O 0.13522(5) -0.1403(3) -0.16182(8) 0.0309(3) Uani 1 1 d . . .
O5 O 0.07564(5) -0.2015(3) -0.13618(9) 0.0360(4) Uani 1 1 d . . .
C4 C 0.13933(7) 0.1313(4) -0.06462(11) 0.0261(4) Uani 1 1 d . . .
C7 C 0.11355(7) -0.0844(4) -0.12423(11) 0.0263(4) Uani 1 1 d . . .
O2 O 0.20421(6) 0.7618(3) 0.17171(9) 0.0446(4) Uani 1 1 d . . .
C2 C 0.20445(7) 0.4661(4) -0.00076(11) 0.0301(5) Uani 1 1 d . . .
H2 H 0.2303 0.5666 0.0021 0.036 Uiso 1 1 calc R . .
C3 C 0.17801(8) 0.2813(4) -0.05983(12) 0.0288(4) Uani 1 1 d . . .
H3 H 0.1861 0.2568 -0.0968 0.035 Uiso 1 1 calc R . .
O1 O 0.24577(6) 0.9314(3) 0.10689(8) 0.0401(4) Uani 1 1 d . . .
C1 C 0.19237(7) 0.5016(4) 0.05456(11) 0.0269(4) Uani 1 1 d . . .
C5 C 0.12612(8) 0.1769(4) -0.01111(12) 0.0332(5) Uani 1 1 d . . .
H5 H 0.0991 0.0828 -0.0157 0.040 Uiso 1 1 calc R . .
N1 N 0.28415(7) 0.5720(4) 0.20000(11) 0.0376(5) Uani 1 1 d . . .
C6 C 0.15268(8) 0.3604(4) 0.04892(12) 0.0331(5) Uani 1 1 d . . .
H6 H 0.1439 0.3885 0.0851 0.040 Uiso 1 1 calc R . .
N2 N 0.09443(6) 0.5395(3) 0.24272(9) 0.0296(4) Uani 1 1 d . . .
O3 O 0.04744(6) 1.2447(3) 0.04493(9) 0.0366(4) Uani 1 1 d . . .
N3 N -0.01520(7) 1.3030(4) 0.06537(11) 0.0316(4) Uani 1 1 d . . .
C8 C 0.04864(7) 0.9565(4) 0.13688(11) 0.0258(4) Uani 1 1 d . . .
C13 C 0.02628(7) 1.1808(4) 0.07818(11) 0.0257(4) Uani 1 1 d . . .
C9 C 0.09232(8) 0.8322(4) 0.15029(12) 0.0305(5) Uani 1 1 d . . .
H9 H 0.1070 0.8876 0.1237 0.037 Uiso 1 1 calc R . .
C11 C 0.05275(8) 0.6610(4) 0.23063(12) 0.0323(5) Uani 1 1 d . . .
H11 H 0.0392 0.6033 0.2586 0.039 Uiso 1 1 calc R . .
C12 C 0.02886(8) 0.8676(4) 0.17876(12) 0.0319(5) Uani 1 1 d . . .
H12 H -0.0002 0.9465 0.1719 0.038 Uiso 1 1 calc R . .
C10 C 0.11392(8) 0.6270(4) 0.20301(12) 0.0314(5) Uani 1 1 d . . .
H10 H 0.1433 0.5457 0.2114 0.038 Uiso 1 1 calc R . .
H3A H -0.0313(10) 1.264(5) 0.0892(15) 0.047(7) Uiso 1 1 d . . .
H3B H -0.0274(8) 1.425(5) 0.0310(13) 0.036(6) Uiso 1 1 d . . .
H1A H 0.3036(10) 0.543(5) 0.1841(16) 0.057(8) Uiso 1 1 d . . .
H1B H 0.2813(9) 0.457(6) 0.2280(15) 0.051(7) Uiso 1 1 d . . .
H4A H 0.1176(12) -0.300(7) -0.2007(19) 0.086(10) Uiso 1 1 d . . .

loop_
_atom_site_aniso_label
_atom_site_aniso_U_11
_atom_site_aniso_U_22
_atom_site_aniso_U_33
_atom_site_aniso_U_23
_atom_site_aniso_U_13
_atom_site_aniso_U_12
S1 0.0315(3) 0.0258(3) 0.0303(3) -0.0028(2) 0.0191(2) -0.0005(2)
O4 0.0342(8) 0.0323(8) 0.0349(8) -0.0085(6) 0.0248(7) -0.0051(6)
O5 0.0336(8) 0.0378(8) 0.0430(8) -0.0095(7) 0.0255(7) -0.0083(6)
C4 0.0266(10) 0.0252(10) 0.0260(9) 0.0004(8) 0.0147(8) 0.0027(8)
C7 0.0264(10) 0.0255(11) 0.0281(9) 0.0032(8) 0.0160(8) 0.0021(8)
O2 0.0425(9) 0.0539(11) 0.0480(9) -0.0206(8) 0.0320(8) -0.0082(7)
C2 0.0336(11) 0.0262(10) 0.0355(11) 0.0016(9) 0.0225(10) -0.0016(8)
C3 0.0341(11) 0.0293(11) 0.0295(10) -0.0001(8) 0.0219(9) 0.0010(8)
O1 0.0475(9) 0.0279(8) 0.0430(9) 0.0022(7) 0.0246(8) -0.0044(7)
C1 0.0300(10) 0.0232(10) 0.0298(10) 0.0008(8) 0.0183(9) 0.0037(8)
C5 0.0321(11) 0.0373(12) 0.0387(11) -0.0049(9) 0.0251(10) -0.0065(9)
N1 0.0376(11) 0.0420(12) 0.0350(10) 0.0062(9) 0.0217(9) 0.0023(9)
C6 0.0353(11) 0.0385(12) 0.0338(11) -0.0069(9) 0.0247(10) -0.0035(9)
N2 0.0298(9) 0.0273(9) 0.0310(9) 0.0027(7) 0.0169(8) 0.0014(7)
O3 0.0423(9) 0.0360(9) 0.0428(9) 0.0092(7) 0.0309(8) 0.0045(7)
N3 0.0373(10) 0.0269(10) 0.0367(10) 0.0074(8) 0.0246(9) 0.0041(8)
C8 0.0276(10) 0.0250(10) 0.0240(9) -0.0028(8) 0.0142(8) -0.0036(8)
C13 0.0283(10) 0.0216(10) 0.0270(10) -0.0021(8) 0.0155(9) -0.0024(8)
C9 0.0319(11) 0.0331(11) 0.0334(11) 0.0039(9) 0.0226(9) 0.0020(9)
C11 0.0355(11) 0.0336(12) 0.0355(11) 0.0062(9) 0.0247(10) 0.0019(9)
C12 0.0289(10) 0.0354(12) 0.0355(11) 0.0042(9) 0.0208(9) 0.0043(9)
C10 0.0316(11) 0.0302(11) 0.0363(11) 0.0018(9) 0.0215(10) 0.0035(9)

loop_
_atom_type_symbol
_atom_type_description
_atom_type_scat_dispersion_real
_atom_type_scat_dispersion_imag
_atom_type_scat_source
C C 0.0033 0.0016 'International Tables Vol C Tables 4.2.6.8 and 6.1.1.4'
H H 0.0000 0.0000 'International Tables Vol C Tables 4.2.6.8 and 6.1.1.4'
N N 0.0061 0.0033 'International Tables Vol C Tables 4.2.6.8 and 6.1.1.4'
O O 0.0106 0.0060 'International Tables Vol C Tables 4.2.6.8 and 6.1.1.4'
S S 0.1246 0.1234 'International Tables Vol C Tables 4.2.6.8 and 6.1.1.4'

loop_
_geom_angle_atom_site_label_1
_geom_angle_atom_site_label_2
_geom_angle_atom_site_label_3
_geom_angle
_geom_angle_site_symmetry_1
_geom_angle_site_symmetry_3
O2 S1 O1 120.70(10) . .
O2 S1 N1 106.64(11) . .
O1 S1 N1 105.91(10) . .
O2 S1 C1 106.51(9) . .
O1 S1 C1 108.00(9) . .
N1 S1 C1 108.66(10) . .
C5 C4 C3 119.22(18) . .
C5 C4 C7 119.95(17) . .
C3 C4 C7 120.78(17) . .
O5 C7 O4 122.78(18) . .
O5 C7 C4 122.57(17) . .
O4 C7 C4 114.65(16) . .
C3 C2 C1 119.64(18) . .
C2 C3 C4 120.49(18) . .
C6 C1 C2 120.58(18) . .
C6 C1 S1 120.90(14) . .
C2 C1 S1 118.42(15) . .
C6 C5 C4 120.79(18) . .
C1 C6 C5 119.17(18) . .
C11 N2 C10 117.75(17) . .
C12 C8 C9 117.57(18) . .
C12 C8 C13 124.70(17) . .
C9 C8 C13 117.73(17) . .
O3 C13 N3 122.60(18) . .
O3 C13 C8 119.05(17) . .
N3 C13 C8 118.35(17) . .
C10 C9 C8 119.77(18) . .
N2 C11 C12 123.13(18) . .
C11 C12 C8 119.21(18) . .
N2 C10 C9 122.57(18) . .

loop_
_geom_bond_atom_site_label_1
_geom_bond_atom_site_label_2
_geom_bond_distance
_geom_bond_site_symmetry_2
S1 O2 1.4233(15) .
S1 O1 1.4237(15) .
S1 N1 1.596(2) .
S1 C1 1.770(2) .
O4 C7 1.309(2) .
O5 C7 1.221(2) .
C4 C5 1.386(3) .
C4 C3 1.386(3) .
C4 C7 1.492(3) .
C2 C3 1.376(3) .
C2 C1 1.388(3) .
C1 C6 1.382(3) .
C5 C6 1.382(3) .
N2 C11 1.333(2) .
N2 C10 1.335(2) .
O3 C13 1.228(2) .
N3 C13 1.324(3) .
C8 C12 1.383(3) .
C8 C9 1.385(3) .
C8 C13 1.510(3) .
C9 C10 1.373(3) .
C11 C12 1.375(3) .
